data_1517090
loop_
_publ_author_name
'Coughlin, Jessica E.'
'Zhugayevych, Andriy'
'Bakus, Ronald C.'
'van der Poll, Thomas S.'
'Welch, Gregory C.'
'Teat, Simon J.'
'Bazan, Guillermo C.'
'Tretiak, Sergei'

_publ_section_title
;
 A Combined Experimental and Theoretical Study of Conformational
 Preferences of Molecular Semiconductors
;
_journal_issue 29
_journal_name_full 'The Journal of Physical Chemistry C'
_journal_page_first 15610
_journal_paper_doi 10.1021/jp506172a
_journal_volume 118
_journal_year 2014
_chemical_formula_sum 'C64 H8 F2 N4 S8 Si'
_chemical_formula_weight 1155.31
_chemical_name_systematic
; 
 ? 
;
_space_group_crystal_system triclinic
_space_group_IT_number 2
_space_group_name_Hall '-P 1'
_space_group_name_H-M_alt 'P -1'
_symmetry_cell_setting triclinic
_symmetry_space_group_name_Hall '-P 1'
_symmetry_space_group_name_H-M 'P -1'
_atom_sites_solution_hydrogens geom
_atom_sites_solution_primary direct
_atom_sites_solution_secondary difmap
_audit_creation_method SHELXL-97
_cell_angle_alpha 81.005(9)
_cell_angle_beta 85.178(9)
_cell_angle_gamma 88.053(9)
_cell_formula_units_Z 2
_cell_length_a 9.2539(11)
_cell_length_b 14.9631(19)
_cell_length_c 22.219(3)
_cell_measurement_temperature 150(2)
_cell_volume 3027.3(7)
_computing_structure_refinement 'SHELXL-97 (Sheldrick, 1997)'
_computing_structure_solution 'SHELXS-97 (Sheldrick, 1990)'
_diffrn_ambient_temperature 150(2)
_diffrn_measured_fraction_theta_full 0.998
_diffrn_measured_fraction_theta_max 0.998
_diffrn_radiation_monochromator graphite
_diffrn_radiation_source 'fine-focus sealed tube'
_diffrn_radiation_wavelength 0.77490
_diffrn_reflns_av_R_equivalents 0.1010
_diffrn_reflns_av_sigmaI/netI 0.1075
_diffrn_reflns_limit_h_max 8
_diffrn_reflns_limit_h_min -8
_diffrn_reflns_limit_k_max 13
_diffrn_reflns_limit_k_min -13
_diffrn_reflns_limit_l_max 20
_diffrn_reflns_limit_l_min -20
_diffrn_reflns_number 16271
_diffrn_reflns_theta_full 21.23
_diffrn_reflns_theta_max 21.23
_diffrn_reflns_theta_min 1.50
_exptl_absorpt_coefficient_mu 0.665
_exptl_absorpt_correction_T_max 0.9980
_exptl_absorpt_correction_T_min 0.9069
_exptl_crystal_density_diffrn 1.267
_exptl_crystal_density_method 'not measured'
_exptl_crystal_F_000 1160
_exptl_crystal_size_max 0.15
_exptl_crystal_size_mid 0.03
_exptl_crystal_size_min 0.00
_refine_diff_density_max 1.347
_refine_diff_density_min -0.605
_refine_diff_density_rms 0.148
_refine_ls_extinction_method none
_refine_ls_goodness_of_fit_ref 1.347
_refine_ls_hydrogen_treatment mixed
_refine_ls_matrix_type full
_refine_ls_number_parameters 629
_refine_ls_number_reflns 5158
_refine_ls_number_restraints 92
_refine_ls_restrained_S_all 1.347
_refine_ls_R_factor_all 0.1795
_refine_ls_R_factor_gt 0.1361
_refine_ls_shift/su_max 0.000
_refine_ls_shift/su_mean 0.000
_refine_ls_structure_factor_coef Fsqd
_refine_ls_weighting_details 'calc w=1/[\s^2^(Fo^2^)+(0.2000P)^2^+0.0000P] where P=(Fo^2^+2Fc^2^)/3'
_refine_ls_weighting_scheme calc
_refine_ls_wR_factor_gt 0.3409
_refine_ls_wR_factor_ref 0.3698
_reflns_number_gt 3410
_reflns_number_total 5158
_reflns_threshold_expression >2sigma(I)
_cod_data_source_file jp506172a_si_005.cif
_cod_data_source_block t1
_cod_depositor_comments 'Adding full bibliography for 1517090--1517095.cif.'
_cod_original_cell_volume 3027.3(6)
_cod_original_sg_symbol_H-M P-1
_cod_database_code 1517090

loop_
_symmetry_equiv_pos_as_xyz
'x, y, z'
'-x, -y, -z'

loop_
_atom_site_label
_atom_site_type_symbol
_atom_site_fract_x
_atom_site_fract_y
_atom_site_fract_z
_atom_site_U_iso_or_equiv
_atom_site_adp_type
_atom_site_occupancy
_atom_site_symmetry_multiplicity
_atom_site_calc_flag
_atom_site_refinement_flags
_atom_site_disorder_assembly
_atom_site_disorder_group
S2 S -0.5496(4) 0.4603(2) 0.70156(19) 0.0467(12) Uani 1 1 d . A .
S3 S -0.0065(4) 0.3685(3) 0.53266(19) 0.0563(13) Uani 1 1 d . . .
S4 S 0.2785(4) 0.2561(2) 0.67340(17) 0.0367(11) Uani 1 1 d . A .
S5 S 0.6537(4) 0.1648(2) 0.67292(17) 0.0365(11) Uani 1 1 d . A .
S6 S 0.9941(4) 0.1166(3) 0.53240(19) 0.0577(14) Uani 1 1 d . . .
S7 S 1.4721(4) -0.0525(2) 0.70029(19) 0.0468(12) Uani 1 1 d . A .
Si Si 0.4340(6) 0.1735(5) 0.8483(3) 0.101(2) Uani 1 1 d . A .
F1 F -0.1127(10) 0.3177(7) 0.8035(4) 0.072(3) Uani 1 1 d . . .
F2 F 0.9960(10) 0.0440(7) 0.8030(5) 0.074(3) Uani 1 1 d . A .
N1 N -0.1622(13) 0.3994(7) 0.5599(6) 0.047(3) Uani 1 1 d . A .
N2 N 0.0718(13) 0.3301(8) 0.5941(5) 0.043(3) Uani 1 1 d . . .
N3 N 0.8952(13) 0.1283(8) 0.5927(6) 0.043(3) Uani 1 1 d . A .
N4 N 1.1411(12) 0.0757(7) 0.5592(6) 0.037(3) Uani 1 1 d . . .
C4 C -0.8167(16) 0.5240(8) 0.6691(7) 0.044(4) Uani 1 1 d . . .
C5 C -0.6735(15) 0.4923(8) 0.6481(8) 0.036(4) Uani 1 1 d . A .
C6 C -0.6215(18) 0.4804(10) 0.5917(8) 0.049(4) Uani 1 1 d . . .
H6 H -0.6749 0.4939 0.5566 0.059 Uiso 1 1 calc R A .
C7 C -0.4773(16) 0.4452(9) 0.5907(7) 0.040(4) Uani 1 1 d . A .
H7 H -0.4228 0.4330 0.5546 0.048 Uiso 1 1 calc R . .
C8 C -0.4248(15) 0.4307(9) 0.6472(8) 0.041(4) Uani 1 1 d . . .
C9 C -0.2831(15) 0.3937(8) 0.6645(8) 0.036(4) Uani 1 1 d . A .
C10 C -0.1662(16) 0.3786(9) 0.6206(7) 0.036(4) Uani 1 1 d . . .
C11 C -0.0268(16) 0.3405(8) 0.6409(8) 0.040(4) Uani 1 1 d . A .
C12 C -0.0061(16) 0.3162(8) 0.7050(7) 0.035(4) Uani 1 1 d . . .
C13 C -0.1210(19) 0.3387(11) 0.7406(8) 0.050(4) Uani 1 1 d . A .
C14 C -0.2536(17) 0.3719(9) 0.7241(7) 0.039(4) Uani 1 1 d . . .
H14 H -0.3277 0.3800 0.7551 0.047 Uiso 1 1 calc R A .
C15 C 0.1317(18) 0.2790(9) 0.7228(7) 0.046(4) Uani 1 1 d . A .
C16 C 0.1688(18) 0.2536(11) 0.7815(8) 0.058(5) Uani 1 1 d . . .
H16 H 0.1031 0.2590 0.8160 0.070 Uiso 1 1 calc R A .
C17 C 0.3118(19) 0.2189(11) 0.7871(8) 0.060(5) Uani 1 1 d . A .
C18 C 0.3823(16) 0.2147(9) 0.7326(7) 0.036(4) Uani 1 1 d . . .
C19 C 0.5292(17) 0.1790(9) 0.7315(7) 0.040(4) Uani 1 1 d . A .
C20 C 0.575(2) 0.1517(12) 0.7882(9) 0.068(5) Uani 1 1 d . . .
C21 C 0.7258(17) 0.1180(10) 0.7819(9) 0.059(5) Uani 1 1 d . A .
H21 H 0.7798 0.0959 0.8158 0.071 Uiso 1 1 calc R . .
C22 C 0.7807(16) 0.1213(9) 0.7229(7) 0.037(4) Uani 1 1 d . . .
C23 C 0.9258(15) 0.0902(8) 0.7035(8) 0.035(4) Uani 1 1 d . A .
C24 C 0.9755(16) 0.0974(8) 0.6384(8) 0.037(4) Uani 1 1 d . . .
C25 C 1.1178(15) 0.0668(8) 0.6194(8) 0.031(4) Uani 1 1 d . A .
C26 C 1.2191(15) 0.0317(8) 0.6621(8) 0.031(4) Uani 1 1 d . . .
C27 C 1.1711(15) 0.0267(9) 0.7219(9) 0.045(4) Uani 1 1 d . A .
H27 H 1.2353 0.0043 0.7522 0.054 Uiso 1 1 calc R . .
C28 C 1.0275(19) 0.0539(10) 0.7407(8) 0.054(4) Uani 1 1 d . . .
C29 C 1.3667(15) 0.0032(8) 0.6449(7) 0.036(4) Uani 1 1 d . A .
C30 C 1.4425(16) 0.0136(9) 0.5901(7) 0.038(4) Uani 1 1 d . . .
H30 H 1.4039 0.0427 0.5536 0.046 Uiso 1 1 calc R A .
C31 C 1.5846(17) -0.0227(9) 0.5919(8) 0.043(4) Uani 1 1 d . A .
H31 H 1.6520 -0.0214 0.5571 0.051 Uiso 1 1 calc R . .
C32 C 1.6129(15) -0.0593(9) 0.6488(8) 0.037(4) Uani 1 1 d . . .
C33 C 1.7493(18) -0.1007(9) 0.6679(7) 0.049(5) Uani 1 1 d . A .
C40 C 0.352(4) 0.079(2) 0.9016(19) 0.103(11) Uiso 0.551(18) 1 d PD . .
C41 C 0.392(4) -0.017(2) 0.8804(17) 0.116(12) Uiso 0.551(18) 1 d PD A .
C40A C 0.320(5) 0.032(3) 0.886(2) 0.103(11) Uiso 0.449(18) 1 d PD A .
C42 C 0.548(4) -0.042(3) 0.911(2) 0.144(15) Uiso 0.551(18) 1 d PD . .
C41A C 0.428(5) -0.024(3) 0.928(2) 0.116(12) Uiso 0.449(18) 1 d PD A .
C43 C 0.609(7) -0.131(4) 0.894(4) 0.20(2) Uiso 0.551(18) 1 d PD A .
C42A C 0.526(5) -0.081(4) 0.886(2) 0.144(15) Uiso 0.449(18) 1 d PD A .
C43A C 0.670(7) -0.117(6) 0.911(4) 0.20(2) Uiso 0.449(18) 1 d PD A .
C45 C 0.286(5) -0.087(3) 0.922(3) 0.177(19) Uiso 0.551(18) 1 d PD . .
C46 C 0.230(10) -0.052(5) 0.980(3) 0.28(4) Uiso 0.551(18) 1 d PD A .
C45A C 0.342(6) -0.097(4) 0.976(2) 0.177(19) Uiso 0.449(18) 1 d PD A .
C47 C 0.080(7) -0.095(8) 1.002(3) 0.47(8) Uiso 0.551(18) 1 d PD . .
C46A C 0.190(8) -0.107(7) 0.958(4) 0.28(4) Uiso 0.449(18) 1 d PD A .
C48 C 0.089(8) -0.159(4) 1.061(3) 0.20(2) Uiso 0.551(18) 1 d PD A .
C47A C 0.097(12) -0.162(15) 1.012(4) 0.47(8) Uiso 0.449(18) 1 d PD A .
C48A C -0.040(8) -0.195(5) 0.988(4) 0.20(2) Uiso 0.449(18) 1 d PD A .
C90 C 0.521(3) 0.274(2) 0.8894(15) 0.077(8) Uiso 0.586(17) 1 d PD . .
C91 C 0.456(4) 0.360(3) 0.891(2) 0.160(16) Uiso 0.586(17) 1 d PD A .
C90A C 0.476(5) 0.215(3) 0.912(2) 0.077(8) Uiso 0.414(17) 1 d PD A .
C92 C 0.294(4) 0.370(3) 0.905(2) 0.147(15) Uiso 0.586(17) 1 d PD . .
C91A C 0.433(5) 0.313(4) 0.923(3) 0.160(16) Uiso 0.414(17) 1 d PD A .
C93 C 0.238(6) 0.466(4) 0.888(4) 0.29(4) Uiso 0.586(17) 1 d PD A .
C92A C 0.265(5) 0.317(4) 0.930(3) 0.147(15) Uiso 0.414(17) 1 d PD A .
C94 C 0.072(6) 0.471(5) 0.906(5) 0.300 Uiso 0.586(17) 1 d PD . .
C93A C 0.197(7) 0.400(6) 0.949(6) 0.29(4) Uiso 0.414(17) 1 d PD A .
C95 C 0.024(10) 0.569(6) 0.913(7) 0.44(6) Uiso 0.586(17) 1 d PD A .
C94A C 0.035(9) 0.386(8) 0.973(5) 0.300 Uiso 0.414(17) 1 d PD A .
C95A C -0.066(12) 0.416(14) 0.922(8) 0.44(6) Uiso 0.414(17) 1 d PD A .
C97 C 0.526(6) 0.403(3) 0.946(3) 0.18(2) Uiso 0.586(17) 1 d PD . .
C98 C 0.608(8) 0.325(5) 0.981(3) 0.16(2) Uiso 0.414(17) 1 d PD A .
C97A C 0.495(6) 0.343(5) 0.977(3) 0.18(2) Uiso 0.414(17) 1 d PD A .
C98A C 0.641(7) 0.388(5) 0.966(3) 0.16(2) Uiso 0.414(17) 1 d PD A .
S1 S -0.9403(6) 0.5743(4) 0.6245(3) 0.048(2) Uani 0.645(5) 1 d P A 1
C1 C -1.056(2) 0.5882(12) 0.6758(9) 0.077(14) Uiso 0.645(5) 1 d P A 1
C2 C -1.028(2) 0.5597(12) 0.7316(9) 0.077(14) Uiso 0.645(5) 1 d P A 1
C3 C -0.8706(10) 0.5235(6) 0.7345(5) 0.16(2) Uiso 0.645(5) 1 d P A 1
C58 C -1.218(3) 0.6307(15) 0.6696(10) 0.057(6) Uiso 0.645(5) 1 d PD A 1
C59 C -1.238(3) 0.6570(18) 0.5982(11) 0.073(7) Uiso 0.645(5) 1 d PD A 1
C60 C -1.394(3) 0.697(2) 0.5884(12) 0.086(8) Uiso 0.645(5) 1 d PD A 1
C61 C -1.422(3) 0.705(2) 0.5180(11) 0.071(8) Uiso 0.645(5) 1 d PD A 1
C62 C -1.588(4) 0.730(4) 0.512(2) 0.18(2) Uiso 0.645(5) 1 d PD A 1
C63 C -1.639(5) 0.810(3) 0.543(3) 0.180(18) Uiso 0.645(5) 1 d PD A 1
S8A S 1.7810(10) -0.1301(6) 0.7341(5) 0.047(2) Uani 0.355(5) 1 d P A 1
C34A C 1.8923(6) -0.1292(4) 0.6238(3) 0.16(3) Uiso 0.355(5) 1 d P A 1
C35A C 1.995(2) -0.1674(12) 0.6737(9) 0.081(14) Uiso 0.355(5) 1 d P A 1
C36A C 1.942(2) -0.1679(12) 0.7291(9) 0.075(13) Uiso 0.355(5) 1 d P A 1
C51A C 2.048(4) -0.209(3) 0.7708(19) 0.054(6) Uiso 0.355(5) 1 d PD A 1
C52A C 2.205(4) -0.240(3) 0.7471(17) 0.055(6) Uiso 0.355(5) 1 d PD A 1
C53A C 2.286(4) -0.278(3) 0.8038(19) 0.069(7) Uiso 0.355(5) 1 d PD A 1
C54A C 2.434(5) -0.324(4) 0.787(2) 0.087(9) Uiso 0.355(5) 1 d PD A 1
C55A C 2.510(6) -0.358(5) 0.843(3) 0.130(14) Uiso 0.355(5) 1 d PD A 1
C56A C 2.673(7) -0.371(11) 0.835(5) 0.30(4) Uiso 0.355(5) 1 d PD A 1
S1A S -0.8706(10) 0.5235(6) 0.7345(5) 0.048(2) Uani 0.355(5) 1 d P A 2
C1A C -1.028(2) 0.5597(12) 0.7316(9) 0.077(14) Uiso 0.355(5) 1 d P A 2
C2A C -1.056(2) 0.5882(12) 0.6758(9) 0.077(14) Uiso 0.355(5) 1 d P A 2
C3A C -0.9403(6) 0.5743(4) 0.6245(3) 0.16(2) Uiso 0.355(5) 1 d P A 2
C58A C -1.143(4) 0.585(3) 0.7746(19) 0.057(6) Uiso 0.355(5) 1 d PD A 2
C59A C -1.296(4) 0.626(3) 0.7504(18) 0.073(7) Uiso 0.355(5) 1 d PD A 2
C60A C -1.396(4) 0.639(4) 0.808(2) 0.086(8) Uiso 0.355(5) 1 d PD A 2
C61A C -1.533(4) 0.689(4) 0.798(2) 0.071(8) Uiso 0.355(5) 1 d PD A 2
C62A C -1.651(6) 0.675(6) 0.850(3) 0.18(2) Uiso 0.355(5) 1 d PD A 2
C63A C -1.789(6) 0.728(6) 0.835(4) 0.180(18) Uiso 0.355(5) 1 d PD A 2
S8 S 1.8923(6) -0.1292(4) 0.6238(3) 0.047(2) Uani 0.645(5) 1 d P A 2
C34 C 1.7810(10) -0.1301(6) 0.7341(5) 0.16(3) Uiso 0.645(5) 1 d P A 2
C35 C 1.942(2) -0.1679(12) 0.7291(9) 0.081(14) Uiso 0.645(5) 1 d P A 2
C36 C 1.995(2) -0.1674(12) 0.6737(9) 0.075(13) Uiso 0.645(5) 1 d P A 2
C51 C 2.150(3) -0.2074(15) 0.6658(10) 0.054(6) Uiso 0.645(5) 1 d PD A 2
C52 C 2.209(2) -0.1969(16) 0.5956(10) 0.055(6) Uiso 0.645(5) 1 d PD A 2
C53 C 2.363(3) -0.2373(18) 0.5883(11) 0.069(7) Uiso 0.645(5) 1 d PD A 2
C54 C 2.420(3) -0.223(3) 0.5176(13) 0.087(9) Uiso 0.645(5) 1 d PD A 2
C55 C 2.592(3) -0.242(3) 0.5135(18) 0.130(14) Uiso 0.645(5) 1 d PD A 2
C56 C 2.634(7) -0.328(5) 0.552(4) 0.30(4) Uiso 0.645(5) 1 d PD A 2

loop_
_atom_site_aniso_label
_atom_site_aniso_U_11
_atom_site_aniso_U_22
_atom_site_aniso_U_33
_atom_site_aniso_U_23
_atom_site_aniso_U_13
_atom_site_aniso_U_12
S2 0.028(2) 0.045(2) 0.070(3) -0.016(2) -0.010(2) 0.0037(19)
S3 0.032(3) 0.079(3) 0.053(3) 0.002(2) -0.004(2) 0.017(2)
S4 0.027(2) 0.034(2) 0.051(3) -0.0112(18) -0.0052(19) 0.0034(17)
S5 0.026(2) 0.035(2) 0.051(3) -0.0117(18) -0.0049(19) 0.0015(17)
S6 0.036(3) 0.089(3) 0.051(3) -0.020(2) -0.006(2) 0.011(2)
S7 0.026(2) 0.040(2) 0.071(3) -0.005(2) 0.002(2) 0.0040(18)
Si 0.056(4) 0.183(6) 0.055(4) -0.007(4) -0.006(3) 0.059(4)
F1 0.055(6) 0.104(7) 0.054(7) -0.017(5) 0.000(5) 0.025(5)
F2 0.042(6) 0.119(8) 0.056(7) -0.002(5) -0.004(5) 0.019(5)
N1 0.037(8) 0.040(7) 0.059(11) -0.004(7) 0.002(7) 0.010(6)
N2 0.025(7) 0.060(8) 0.038(8) 0.005(6) 0.004(7) 0.006(6)
N3 0.035(8) 0.058(8) 0.040(8) -0.021(7) -0.011(7) 0.012(6)
N4 0.023(7) 0.049(8) 0.039(9) -0.011(6) 0.001(6) 0.017(6)
C4 0.038(10) 0.023(8) 0.073(12) -0.012(7) -0.002(9) 0.008(7)
C5 0.025(9) 0.016(7) 0.066(12) 0.005(7) -0.021(9) 0.008(7)
C6 0.040(12) 0.055(10) 0.053(12) -0.004(9) -0.011(9) -0.008(9)
C7 0.031(11) 0.046(9) 0.041(11) 0.001(7) 0.004(8) -0.009(8)
C8 0.029(10) 0.029(8) 0.069(13) -0.019(8) 0.002(9) -0.004(7)
C9 0.020(10) 0.021(8) 0.071(13) -0.013(8) -0.011(10) 0.004(7)
C10 0.038(11) 0.035(9) 0.036(11) -0.010(7) -0.002(9) -0.008(8)
C11 0.023(10) 0.019(8) 0.081(14) -0.004(8) -0.024(11) 0.008(7)
C12 0.030(11) 0.024(8) 0.052(12) -0.005(8) -0.019(10) 0.002(7)
C13 0.043(13) 0.058(11) 0.054(14) -0.026(9) 0.000(11) -0.001(10)
C14 0.037(11) 0.044(9) 0.041(11) -0.020(8) -0.016(9) 0.028(8)
C15 0.061(13) 0.046(9) 0.029(10) 0.005(7) -0.006(9) 0.005(9)
C16 0.033(11) 0.077(12) 0.062(14) -0.010(9) 0.002(9) 0.024(9)
C17 0.049(13) 0.076(12) 0.057(13) -0.021(9) -0.001(10) 0.007(10)
C18 0.022(10) 0.039(9) 0.046(11) -0.012(7) 0.002(8) 0.008(7)
C19 0.050(12) 0.030(8) 0.039(10) 0.009(7) -0.012(8) -0.011(8)
C20 0.065(14) 0.069(12) 0.071(15) -0.015(10) -0.002(11) 0.001(10)
C21 0.023(10) 0.064(11) 0.086(16) 0.004(9) -0.009(10) 0.021(8)
C22 0.037(11) 0.034(8) 0.034(10) 0.001(7) 0.019(8) 0.002(7)
C23 0.017(10) 0.023(8) 0.065(13) -0.010(8) -0.002(10) -0.006(7)
C24 0.031(11) 0.027(8) 0.053(12) -0.013(8) 0.010(10) 0.001(7)
C25 0.019(10) 0.019(7) 0.056(13) -0.017(7) 0.009(9) -0.007(7)
C26 0.021(10) 0.023(8) 0.050(12) -0.006(7) -0.004(10) -0.001(7)
C27 0.017(10) 0.036(9) 0.084(15) -0.014(8) -0.010(9) 0.001(7)
C28 0.047(14) 0.059(11) 0.052(13) -0.001(9) 0.004(11) 0.012(9)
C29 0.024(10) 0.026(8) 0.055(11) -0.003(7) 0.004(9) -0.003(7)
C30 0.025(10) 0.045(9) 0.044(11) -0.001(7) -0.002(9) -0.012(8)
C31 0.040(12) 0.035(9) 0.058(13) -0.019(9) 0.004(9) -0.015(8)
C32 0.023(10) 0.026(8) 0.064(13) -0.011(8) 0.002(9) -0.004(7)
C33 0.058(12) 0.030(8) 0.065(12) -0.027(8) 0.001(9) -0.014(8)
S1 0.024(3) 0.043(3) 0.080(5) -0.013(3) -0.019(3) 0.003(2)
S8A 0.026(3) 0.039(3) 0.077(5) -0.018(3) 0.006(3) 0.004(2)
S1A 0.024(3) 0.043(3) 0.080(5) -0.013(3) -0.019(3) 0.003(2)
S8 0.026(3) 0.039(3) 0.077(5) -0.018(3) 0.006(3) 0.004(2)

loop_
_atom_type_symbol
_atom_type_description
_atom_type_scat_dispersion_real
_atom_type_scat_dispersion_imag
_atom_type_scat_source
C C 0.0043 0.0021 'International Tables Vol C Tables 4.2.6.8 and 6.1.1.4'
H H 0.0000 0.0000 'International Tables Vol C Tables 4.2.6.8 and 6.1.1.4'
N N 0.0082 0.0041 'International Tables Vol C Tables 4.2.6.8 and 6.1.1.4'
F F 0.0216 0.0128 'International Tables Vol C Tables 4.2.6.8 and 6.1.1.4'
Si Si 0.0973 0.0860 'International Tables Vol C Tables 4.2.6.8 and 6.1.1.4'
S S 0.1451 0.1494 'International Tables Vol C Tables 4.2.6.8 and 6.1.1.4'

loop_
_geom_angle_atom_site_label_1
_geom_angle_atom_site_label_2
_geom_angle_atom_site_label_3
_geom_angle
C8 S2 C5 91.4(8)
N1 S3 N2 101.8(7)
C18 S4 C15 92.5(7)
C19 S5 C22 91.7(7)
N3 S6 N4 102.1(7)
C32 S7 C29 91.6(8)
C90A Si C40 86(2)
C90A Si C20 121.5(16)
C40 Si C20 120.2(12)
C90A Si C17 131.3(15)
C40 Si C17 111.9(14)
C20 Si C17 89.0(9)
C90A Si C90 29.1(16)
C40 Si C90 115.3(16)
C20 Si C90 104.2(10)
C17 Si C90 113.6(10)
C90A Si C40A 105(2)
C40 Si C40A 19.0(15)
C20 Si C40A 107.0(13)
C17 Si C40A 99.7(12)
C90 Si C40A 134.2(15)
C10 N1 S3 107.6(10)
C11 N2 S3 105.7(10)
C24 N3 S6 105.3(10)
C25 N4 S6 106.1(9)
C5 C4 C3 125.2(13)
C5 C4 S1 125.5(12)
C3 C4 S1 109.1(9)
C6 C5 C4 129.4(14)
C6 C5 S2 112.3(11)
C4 C5 S2 118.2(12)
C5 C6 C7 111.9(14)
C8 C7 C6 112.9(14)
C7 C8 C9 128.9(14)
C7 C8 S2 111.4(11)
C9 C8 S2 119.7(13)
C14 C9 C10 115.4(13)
C14 C9 C8 121.8(15)
C10 C9 C8 122.8(15)
N1 C10 C9 127.8(14)
N1 C10 C11 111.8(14)
C9 C10 C11 120.3(15)
N2 C11 C12 126.1(13)
N2 C11 C10 113.0(14)
C12 C11 C10 120.9(15)
C13 C12 C15 128.5(15)
C13 C12 C11 112.3(14)
C15 C12 C11 119.1(14)
C12 C13 C14 128.7(16)
C12 C13 F1 117.1(15)
C14 C13 F1 113.9(15)
C9 C14 C13 122.1(15)
C16 C15 C12 126.1(15)
C16 C15 S4 108.2(12)
C12 C15 S4 125.7(12)
C15 C16 C17 115.4(16)
C18 C17 C16 111.7(16)
C18 C17 Si 108.9(12)
C16 C17 Si 139.4(15)
C17 C18 C19 117.7(15)
C17 C18 S4 112.2(12)
C19 C18 S4 130.1(12)
C20 C19 C18 113.4(14)
C20 C19 S5 114.6(13)
C18 C19 S5 132.0(13)
C19 C20 C21 109.0(16)
C19 C20 Si 111.0(13)
C21 C20 Si 140.0(16)
C22 C21 C20 113.7(16)
C21 C22 C23 125.2(14)
C21 C22 S5 111.0(11)
C23 C22 S5 123.8(11)
C28 C23 C22 126.0(14)
C28 C23 C24 113.0(13)
C22 C23 C24 121.1(14)
N3 C24 C25 114.1(13)
N3 C24 C23 124.9(13)
C25 C24 C23 121.0(15)
N4 C25 C26 125.6(12)
N4 C25 C24 112.4(14)
C26 C25 C24 122.0(14)
C27 C26 C25 115.8(13)
C27 C26 C29 120.3(14)
C25 C26 C29 124.0(14)
C26 C27 C28 122.1(15)
C23 C28 F2 119.1(14)
C23 C28 C27 126.0(16)
F2 C28 C27 114.8(16)
C30 C29 C26 130.3(14)
C30 C29 S7 110.1(11)
C26 C29 S7 119.7(12)
C29 C30 C31 113.6(14)
C32 C31 C30 111.5(14)
C31 C32 C33 126.6(14)
C31 C32 S7 113.2(12)
C33 C32 S7 120.2(14)
C32 C33 S8A 124.1(13)
C32 C33 C34A 127.8(13)
S8A C33 C34A 108.0(11)
C40A C40 C41 34(3)
C40A C40 C41A 65(3)
C41 C40 C41A 40.0(19)
C40A C40 Si 119(5)
C41 C40 Si 112(3)
C41A C40 Si 129(3)
C40A C41 C41A 94(4)
C40A C41 C42A 162(5)
C41A C41 C42A 70(3)
C40A C41 C45 90(4)
C41A C41 C45 74(3)
C42A C41 C45 94(4)
C40A C41 C40 30(3)
C41A C41 C40 76(3)
C42A C41 C40 133(4)
C45 C41 C40 106(2)
C40A C41 C42 130(4)
C41A C41 C42 45(3)
C42A C41 C42 33(3)
C45 C41 C42 102(3)
C40 C41 C42 101(2)
C40 C40A C41 116(6)
C40 C40A C41A 84(4)
C41 C40A C41A 46(3)
C40 C40A C45 131(5)
C41 C40A C45 58(3)
C41A C40A C45 58(2)
C40 C40A Si 42(4)
C41 C40A Si 108(4)
C41A C40A Si 106(3)
C45 C40A Si 163(3)
C42A C42 C41A 98(5)
C42A C42 C43 43(4)
C41A C42 C43 129(5)
C42A C42 C43A 71(4)
C41A C42 C43A 146(6)
C43 C42 C43A 28(4)
C42A C42 C41 67(4)
C41A C42 C41 43(3)
C43 C42 C41 110(3)
C43A C42 C41 138(4)
C41 C41A C42 92(4)
C41 C41A C40A 39(2)
C42 C41A C40A 123(4)
C41 C41A C42A 67(3)
C42 C41A C42A 35(3)
C40A C41A C42A 106(3)
C41 C41A C45A 114(4)
C42 C41A C45A 118(4)
C40A C41A C45A 109(3)
C42A C41A C45A 105(3)
C41 C41A C45 65(3)
C42 C41A C45 123(4)
C40A C41A C45 70(3)
C42A C41A C45 90(3)
C45A C41A C45 48(3)
C41 C41A C40 64(3)
C42 C41A C40 120(4)
C40A C41A C40 31(2)
C42A C41A C40 123(3)
C45A C41A C40 122(3)
C45 C41A C40 97(3)
C43A C43 C42A 114(9)
C43A C43 C42 79(7)
C42A C43 C42 35(4)
C42 C42A C43 102(7)
C42 C42A C43A 75(5)
C43 C42A C43A 27(6)
C42 C42A C41 80(4)
C43 C42A C41 172(8)
C43A C42A C41 155(5)
C42 C42A C41A 47(3)
C43 C42A C41A 134(7)
C43A C42A C41A 115(4)
C41 C42A C41A 43(2)
C43 C43A C42A 39(5)
C43 C43A C42 73(5)
C42A C43A C42 34(3)
C46A C45 C45A 74(4)
C46A C45 C46 46(6)
C45A C45 C46 50(5)
C46A C45 C41 153(7)
C45A C45 C41 102(3)
C46 C45 C41 111(3)
C46A C45 C41A 127(6)
C45A C45 C41A 62(3)
C46 C45 C41A 82(4)
C41 C45 C41A 41(2)
C46A C45 C40A 122(7)
C45A C45 C40A 105(4)
C46 C45 C40A 88(3)
C41 C45 C40A 32.1(18)
C41A C45 C40A 52.1(18)
C46A C46 C45A 80(7)
C46A C46 C45 49(5)
C45A C46 C45 56(4)
C46A C46 C47 59(6)
C45A C46 C47 122(6)
C45 C46 C47 107(4)
C46 C45A C45 73(4)
C46 C45A C46A 47(6)
C45 C45A C46A 48(4)
C46 C45A C41A 96(4)
C45 C45A C41A 70(3)
C46A C45A C41A 112(3)
C47A C47 C46A 81(10)
C47A C47 C48 46(8)
C46A C47 C48 114(8)
C47A C47 C46 108(8)
C46A C47 C46 44(5)
C48 C47 C46 111(4)
C47A C47 C48A 51(7)
C46A C47 C48A 97(8)
C48 C47 C48A 78(6)
C46 C47 C48A 141(7)
C46 C46A C45 84(5)
C46 C46A C47 77(8)
C45 C46A C47 158(10)
C46 C46A C45A 54(6)
C45 C46A C45A 58(4)
C47 C46A C45A 116(8)
C46 C46A C47A 102(10)
C45 C46A C47A 160(10)
C47 C46A C47A 39(10)
C45A C46A C47A 111(4)
C47A C48 C47 41(10)
C47 C47A C48 92(10)
C47 C47A C48A 99(10)
C48 C47A C48A 115(7)
C47 C47A C46A 60(8)
C48 C47A C46A 131(10)
C48A C47A C46A 110(4)
C47A C48A C47 30(10)
C90A C90 C91A 86(4)
C90A C90 C91 124(4)
C91A C90 C91 41(3)
C90A C90 Si 54(3)
C91A C90 Si 115(3)
C91 C90 Si 124(2)
C91A C91 C90 61(4)
C91A C91 C92 75(4)
C90 C91 C92 120(3)
C91A C91 C97 82(4)
C90 C91 C97 108(2)
C92 C91 C97 104(3)
C91A C91 C97A 49(4)
C90 C91 C97A 86(3)
C92 C91 C97A 93(3)
C97 C91 C97A 34(2)
C91A C91 C92A 49(4)
C90 C91 C92A 96(3)
C92 C91 C92A 27(2)
C97 C91 C92A 103(3)
C97A C91 C92A 80(3)
C90 C90A C91A 53(3)
C90 C90A Si 97(4)
C91A C90A Si 122(3)
C92A C92 C93A 77(5)
C92A C92 C93 139(5)
C93A C92 C93 66(5)
C92A C92 C91 106(4)
C93A C92 C91 139(5)
C93 C92 C91 113(3)
C92A C92 C91A 72(4)
C93A C92 C91A 121(6)
C93 C92 C91A 143(4)
C91 C92 C91A 35(3)
C91 C91A C90 78(5)
C91 C91A C97A 103(5)
C90 C91A C97A 115(4)
C91 C91A C92A 104(5)
C90 C91A C92A 132(4)
C97A C91A C92A 111(3)
C91 C91A C92 70(4)
C90 C91A C92 128(5)
C97A C91A C92 112(4)
C92A C91A C92 35(3)
C91 C91A C90A 117(5)
C90 C91A C90A 41(2)
C97A C91A C90A 115(4)
C92A C91A C90A 106(3)
C92 C91A C90A 129(4)
C91 C91A C97 66(4)
C90 C91A C97 107(4)
C97A C91A C97 37(3)
C92A C91A C97 118(3)
C92 C91A C97 96(3)
C90A C91A C97 135(3)
C92 C93 C94 110(4)
C92 C93 C93A 54(3)
C94 C93 C93A 70(5)
C92 C92A C93A 66(6)
C92 C92A C91A 73(4)
C93A C92A C91A 115(3)
C92 C92A C91 47(3)
C93A C92A C91 102(4)
C91A C92A C91 27(3)
C95 C94 C95A 105(9)
C95 C94 C93 111(4)
C95A C94 C93 144(8)
C95 C94 C93A 128(9)
C95A C94 C93A 100(6)
C93 C94 C93A 56(4)
C95 C94 C94A 116(9)
C95A C94 C94A 54(4)
C93 C94 C94A 107(5)
C93A C94 C94A 51(3)
C92 C93A C92A 38(3)
C92 C93A C94A 137(7)
C92A C93A C94A 111(4)
C92 C93A C93 61(5)
C92A C93A C93 97(7)
C94A C93A C93 120(7)
C92 C93A C94 104(8)
C92A C93A C94 123(8)
C94A C93A C94 65(5)
C93 C93A C94 55(4)
C95A C94A C93A 111(4)
C95A C94A C94 54(6)
C93A C94A C94 63(5)
C94 C95A C94A 73(6)
C97A C97 C98A 83(5)
C97A C97 C98 45(4)
C98A C97 C98 41(4)
C97A C97 C91 88(4)
C98A C97 C91 129(5)
C98 C97 C91 105(3)
C97A C97 C91A 57(3)
C98A C97 C91A 119(5)
C98 C97 C91A 82(3)
C91 C97 C91A 31(2)
C98A C98 C97A 93(6)
C98A C98 C97 51(4)
C97A C98 C97 45(4)
C98 C97A C97 90(6)
C98 C97A C91A 115(6)
C97 C97A C91A 86(5)
C98 C97A C98A 41(5)
C97 C97A C98A 52(4)
C91A C97A C98A 118(4)
C98 C97A C91 109(6)
C97 C97A C91 58(3)
C91A C97A C91 28(3)
C98A C97A C91 95(4)
C98 C98A C97 87(5)
C98 C98A C97A 45(5)
C97 C98A C97A 45(4)
C1 S1 C4 96.8(10)
C2 C1 S1 118.6(17)
C2 C1 C58 113.3(18)
S1 C1 C58 128.0(16)
C1 C2 C3 110.6(16)
C4 C3 C2 104.4(11)
C59 C58 C1 107.1(18)
C60 C59 C58 110(2)
C59 C60 C61 109(2)
C62 C61 C60 108(2)
C63 C62 C61 113(3)
C33 S8A C36A 103.4(11)
C35A C34A C33 99.7(10)
C36A C35A C34A 115.1(16)
C35A C36A C51A 109(2)
C35A C36A S8A 113.6(17)
C51A C36A S8A 137(2)
C36A C51A C52A 122(3)
C53A C52A C51A 107(3)
C52A C53A C54A 113(3)
C55A C54A C53A 111(3)
C54A C55A C56A 118(4)
C60A C59A C58A 107(3)
C61A C60A C59A 118(3)
C60A C61A C62A 117(4)
C61A C62A C63A 113(4)
C53 C52 C51 111.0(18)
C52 C53 C54 110(2)
C53 C54 C55 108(2)
C56 C55 C54 112(3)

loop_
_geom_bond_atom_site_label_1
_geom_bond_atom_site_label_2
_geom_bond_distance
S2 C8 1.700(15)
S2 C5 1.724(14)
S3 N1 1.598(12)
S3 N2 1.616(12)
S4 C18 1.718(15)
S4 C15 1.733(16)
S5 C19 1.698(16)
S5 C22 1.726(15)
S6 N3 1.587(12)
S6 N4 1.596(12)
S7 C32 1.671(15)
S7 C29 1.728(15)
Si C90A 1.71(4)
Si C40 1.84(4)
Si C20 1.849(18)
Si C17 1.872(18)
Si C90 2.10(3)
Si C40A 2.39(5)
F1 C13 1.393(18)
F2 C28 1.376(18)
N1 C10 1.333(17)
N2 C11 1.349(19)
N3 C24 1.325(18)
N4 C25 1.323(17)
C4 C5 1.46(2)
C4 C3 1.494(17)
C4 S1 1.660(16)
C5 C6 1.34(2)
C6 C7 1.42(2)
C7 C8 1.37(2)
C8 C9 1.46(2)
C9 C14 1.360(19)
C9 C10 1.431(19)
C10 C11 1.47(2)
C11 C12 1.44(2)
C12 C13 1.34(2)
C12 C15 1.43(2)
C13 C14 1.37(2)
C15 C16 1.37(2)
C16 C17 1.41(2)
C17 C18 1.34(2)
C18 C19 1.44(2)
C19 C20 1.36(2)
C20 C21 1.47(2)
C21 C22 1.36(2)
C22 C23 1.46(2)
C23 C28 1.35(2)
C23 C24 1.47(2)
C24 C25 1.431(19)
C25 C26 1.419(19)
C26 C27 1.36(2)
C26 C29 1.45(2)
C27 C28 1.43(2)
C29 C30 1.343(19)
C30 C31 1.41(2)
C31 C32 1.34(2)
C32 C33 1.45(2)
C33 S8A 1.517(18)
C33 C34A 1.664(16)
C40 C40A 0.89(5)
C40 C41 1.59(3)
C40 C41A 1.71(5)
C41 C40A 0.99(5)
C41 C41A 1.13(5)
C41 C42A 1.55(5)
C41 C45 1.59(3)
C41 C42 1.65(3)
C40A C41A 1.56(3)
C40A C45 1.87(6)
C42 C42A 0.90(7)
C42 C41A 1.17(5)
C42 C43 1.53(4)
C42 C43A 1.57(6)
C41A C42A 1.57(4)
C41A C45A 1.58(3)
C41A C45 1.68(6)
C43 C43A 0.76(11)
C43 C42A 1.06(6)
C42A C43A 1.54(4)
C45 C46A 1.17(8)
C45 C45A 1.33(7)
C45 C46 1.54(4)
C46 C46A 1.12(12)
C46 C45A 1.23(10)
C46 C47 1.55(4)
C45A C46A 1.51(4)
C47 C47A 1.0(3)
C47 C46A 1.36(12)
C47 C48 1.50(4)
C47 C48A 1.96(14)
C46A C47A 1.55(4)
C48 C47A 1.08(13)
C47A C48A 1.54(4)
C90 C90A 1.03(4)
C90 C91A 1.25(5)
C90 C91 1.40(3)
C91 C91A 0.93(7)
C91 C92 1.51(3)
C91 C97 1.65(3)
C91 C97A 1.94(7)
C91 C92A 1.99(7)
C90A C91A 1.56(4)
C92 C92A 0.93(7)
C92 C93A 1.39(9)
C92 C93 1.51(4)
C92 C91A 1.56(6)
C91A C97A 1.50(4)
C91A C92A 1.55(4)
C91A C97 1.78(6)
C93 C94 1.56(4)
C93 C93A 1.57(13)
C92A C93A 1.49(4)
C94 C95 1.53(4)
C94 C95A 1.53(16)
C94 C93A 1.79(12)
C94 C94A 1.82(12)
C93A C94A 1.56(4)
C94A C95A 1.54(4)
C97 C97A 1.08(8)
C97 C98A 1.20(7)
C97 C98 1.53(4)
C98 C98A 1.01(9)
C98 C97A 1.08(8)
C97A C98A 1.52(4)
S1 C1 1.53(2)
C1 C2 1.29(2)
C1 C58 1.62(3)
C2 C3 1.54(2)
C58 C59 1.60(3)
C59 C60 1.56(3)
C60 C61 1.59(3)
C61 C62 1.58(3)
C62 C63 1.51(4)
S8A C36A 1.58(2)
C34A C35A 1.55(2)
C35A C36A 1.29(2)
C36A C51A 1.46(4)
C51A C52A 1.59(3)
C52A C53A 1.54(3)
C53A C54A 1.56(3)
C54A C55A 1.49(4)
C55A C56A 1.50(4)
C58A C59A 1.62(3)
C59A C60A 1.55(3)
C60A C61A 1.46(3)
C61A C62A 1.51(4)
C62A C63A 1.52(4)
C51 C52 1.59(2)
C52 C53 1.54(3)
C53 C54 1.60(3)
C54 C55 1.61(3)
C55 C56 1.48(4)
